data_4028269
loop_
_publ_author_name
'Ping Li'
'Chen Zhao'
'Mark D. Smith'
'Ken D. Shimizu'

_publ_section_title
;
 Comprehensive Experimental Study of N-Heterocyclic \p-Stacking
 Interactions of Neutral and Cationic Pyridines
;
_journal_name_full 'Journal of Organic Chemistry'
_journal_page_first 5303
_journal_page_last 5313
_journal_paper_doi 10.1021/jo400370e
_journal_volume 78
_journal_year 2013
_chemical_formula_moiety 'C34 H26 N3 O4, C D Cl3, I'
_chemical_formula_sum 'C35 H26 Cl3 D I N3 O4'
_chemical_formula_weight 787.85
_chemical_name_systematic
; 
 ? 
;
_space_group_IT_number 14
_symmetry_cell_setting monoclinic
_symmetry_space_group_name_Hall '-P 2ybc'
_symmetry_space_group_name_H-M 'P 1 21/c 1'
_atom_sites_solution_hydrogens geom
_atom_sites_solution_primary direct
_atom_sites_solution_secondary difmap
_audit_creation_method SHELXL-97
_cell_angle_alpha 90.00
_cell_angle_beta 94.420(2)
_cell_angle_gamma 90.00
_cell_formula_units_Z 4
_cell_length_a 9.6583(7)
_cell_length_b 10.4350(8)
_cell_length_c 31.657(2)
_cell_measurement_reflns_used 5780
_cell_measurement_temperature 100(2)
_cell_measurement_theta_max 25.360
_cell_measurement_theta_min 2.392
_cell_volume 3181.0(4)
_computing_cell_refinement 'SAINT-Plus Version 6.45 (Bruker, 2001)'
_computing_data_collection 'SMART Version 5.625 (Bruker, 2001)'
_computing_data_reduction 'SAINT-Plus Version 6.45 (Bruker, 2001)'
_computing_molecular_graphics various
_computing_publication_material 'SHELXTL Version 6.14 (Bruker, 2000)'
_computing_structure_refinement 'SHELXL-97 (Sheldrick, 1997)'
_computing_structure_solution 'SHELXS-97 (Sheldrick, 1990)'
_diffrn_ambient_temperature 100(2)
_diffrn_measured_fraction_theta_full 0.999
_diffrn_measured_fraction_theta_max 0.999
_diffrn_measurement_device_type 'Bruker SMART APEX CCD diffractometer'
_diffrn_measurement_method 'omega scans'
_diffrn_radiation_monochromator graphite
_diffrn_radiation_source 'fine-focus sealed tube'
_diffrn_radiation_type MoK\a
_diffrn_radiation_wavelength 0.71073
_diffrn_reflns_av_R_equivalents 0.0749
_diffrn_reflns_av_sigmaI/netI 0.0517
_diffrn_reflns_limit_h_max 12
_diffrn_reflns_limit_h_min -12
_diffrn_reflns_limit_k_max 13
_diffrn_reflns_limit_k_min -13
_diffrn_reflns_limit_l_max 39
_diffrn_reflns_limit_l_min -5
_diffrn_reflns_number 6497
_diffrn_reflns_theta_full 26.38
_diffrn_reflns_theta_max 26.38
_diffrn_reflns_theta_min 1.29
_exptl_absorpt_coefficient_mu 1.304
_exptl_absorpt_correction_T_max 1.0000
_exptl_absorpt_correction_T_min 0.8269
_exptl_absorpt_correction_type multi-scan
_exptl_absorpt_process_details 'SADABS Version 2.05 (Bruker, 2001)'
_exptl_crystal_colour colorless
_exptl_crystal_density_diffrn 1.645
_exptl_crystal_description plate
_exptl_crystal_F_000 1576
_exptl_crystal_size_max 0.20
_exptl_crystal_size_mid 0.16
_exptl_crystal_size_min 0.04
_refine_diff_density_max 0.777
_refine_diff_density_min -0.602
_refine_diff_density_rms 0.130
_refine_ls_extinction_method none
_refine_ls_goodness_of_fit_ref 1.125
_refine_ls_hydrogen_treatment constr
_refine_ls_matrix_type full
_refine_ls_number_parameters 419
_refine_ls_number_reflns 6497
_refine_ls_number_restraints 0
_refine_ls_restrained_S_all 1.125
_refine_ls_R_factor_all 0.0522
_refine_ls_R_factor_gt 0.0410
_refine_ls_shift/su_max 0.001
_refine_ls_shift/su_mean 0.000
_refine_ls_structure_factor_coef Fsqd
_refine_ls_weighting_details 'calc w=1/[\s^2^(Fo^2^)+(0.0489P)^2^+0.0000P] where P=(Fo^2^+2Fc^2^)/3'
_refine_ls_weighting_scheme calc
_refine_ls_wR_factor_gt 0.0897
_refine_ls_wR_factor_ref 0.1010
_reflns_number_gt 5600
_reflns_number_total 6497
_reflns_threshold_expression >2sigma(I)
_cod_data_source_file jo400370e_si_008.cif
_cod_data_source_block plattwin
_cod_original_sg_symbol_H-M 'P 21/c'
_cod_database_code 4028269

loop_
_symmetry_equiv_pos_as_xyz
'x, y, z'
'-x, y+1/2, -z+1/2'
'-x, -y, -z'
'x, -y-1/2, z-1/2'

loop_
_atom_site_label
_atom_site_type_symbol
_atom_site_fract_x
_atom_site_fract_y
_atom_site_fract_z
_atom_site_U_iso_or_equiv
_atom_site_adp_type
_atom_site_occupancy
_atom_site_symmetry_multiplicity
_atom_site_calc_flag
_atom_site_refinement_flags
C1 C 0.3562(4) 0.4414(4) 0.02659(13) 0.0170(9) Uani 1 1 d .
C2 C 0.4323(4) 0.3872(4) 0.06733(13) 0.0160(8) Uani 1 1 d .
C3 C 0.2982(4) 0.3406(4) 0.08798(13) 0.0163(9) Uani 1 1 d .
H3 H 0.2688 0.2545 0.0767 0.020 Uiso 1 1 calc R
C4 C 0.3102(4) 0.3398(4) 0.13606(13) 0.0161(9) Uani 1 1 d .
C5 C 0.1473(4) 0.4994(4) 0.11668(13) 0.0170(9) Uani 1 1 d .
C6 C 0.1868(4) 0.4420(4) 0.07514(12) 0.0152(8) Uani 1 1 d .
H6 H 0.1043 0.4016 0.0594 0.018 Uiso 1 1 calc R
C7 C 0.2596(4) 0.5396(4) 0.04603(13) 0.0170(9) Uani 1 1 d .
C8 C 0.3709(4) 0.6044(4) 0.07487(12) 0.0151(8) Uani 1 1 d .
C9 C 0.4710(4) 0.5163(4) 0.08779(12) 0.0151(8) Uani 1 1 d .
C10 C 0.5844(4) 0.5479(4) 0.11768(13) 0.0173(9) Uani 1 1 d .
C11 C 0.6841(4) 0.4592(4) 0.13357(13) 0.0208(9) Uani 1 1 d .
H11 H 0.6799 0.3730 0.1239 0.025 Uiso 1 1 calc R
C12 C 0.7872(5) 0.4963(5) 0.16296(14) 0.0263(10) Uani 1 1 d .
H12 H 0.8573 0.4378 0.1732 0.032 Uiso 1 1 calc R
C13 C 0.7869(5) 0.6216(5) 0.17741(15) 0.0285(11) Uani 1 1 d .
H13 H 0.8566 0.6456 0.1988 0.034 Uiso 1 1 calc R
C14 C 0.5966(4) 0.6756(4) 0.13308(13) 0.0184(9) Uani 1 1 d .
C15 C 0.4962(4) 0.7719(4) 0.11727(13) 0.0174(9) Uani 1 1 d .
C16 C 0.4083(4) 0.9843(4) 0.11668(14) 0.0227(10) Uani 1 1 d .
H16 H 0.4196 1.0711 0.1253 0.027 Uiso 1 1 calc R
C17 C 0.2898(5) 0.9498(4) 0.09243(14) 0.0243(10) Uani 1 1 d .
H17 H 0.2183 1.0106 0.0857 0.029 Uiso 1 1 calc R
C18 C 0.2772(4) 0.8263(4) 0.07827(14) 0.0216(9) Uani 1 1 d .
H18 H 0.1978 0.8019 0.0605 0.026 Uiso 1 1 calc R
C19 C 0.3802(4) 0.7352(4) 0.08965(12) 0.0154(8) Uani 1 1 d .
C20 C 0.6315(5) 0.9574(4) 0.15332(16) 0.0287(11) Uani 1 1 d .
H20A H 0.6228 1.0510 0.1535 0.043 Uiso 1 1 calc R
H20B H 0.7163 0.9333 0.1402 0.043 Uiso 1 1 calc R
H20C H 0.6362 0.9254 0.1825 0.043 Uiso 1 1 calc R
C21 C 0.5393(4) 0.2850(4) 0.06041(14) 0.0220(10) Uani 1 1 d .
H21A H 0.6241 0.3253 0.0516 0.033 Uiso 1 1 calc R
H21B H 0.5024 0.2258 0.0383 0.033 Uiso 1 1 calc R
H21C H 0.5606 0.2376 0.0868 0.033 Uiso 1 1 calc R
C22 C 0.1619(4) 0.6093(4) 0.01413(13) 0.0222(10) Uani 1 1 d .
H22A H 0.0808 0.6395 0.0280 0.033 Uiso 1 1 calc R
H22B H 0.1316 0.5507 -0.0090 0.033 Uiso 1 1 calc R
H22C H 0.2101 0.6826 0.0027 0.033 Uiso 1 1 calc R
C23 C 0.1912(4) 0.4519(4) 0.19291(13) 0.0165(9) Uani 1 1 d .
C24 C 0.2302(4) 0.5643(4) 0.21377(13) 0.0181(9) Uani 1 1 d .
C25 C 0.1877(4) 0.5877(4) 0.25409(13) 0.0213(9) Uani 1 1 d .
H25 H 0.2133 0.6652 0.2684 0.026 Uiso 1 1 calc R
C26 C 0.1082(4) 0.4983(4) 0.27323(13) 0.0223(10) Uani 1 1 d .
H26 H 0.0785 0.5147 0.3006 0.027 Uiso 1 1 calc R
C27 C 0.0713(4) 0.3844(4) 0.25278(13) 0.0227(10) Uani 1 1 d .
H27 H 0.0177 0.3225 0.2663 0.027 Uiso 1 1 calc R
C28 C 0.1129(4) 0.3613(4) 0.21247(13) 0.0199(9) Uani 1 1 d .
H28 H 0.0878 0.2835 0.1983 0.024 Uiso 1 1 calc R
C29 C 0.3168(5) 0.7752(4) 0.20586(14) 0.0206(9) Uani 1 1 d .
C30 C 0.4165(5) 0.8182(4) 0.23608(14) 0.0259(10) Uani 1 1 d .
H30 H 0.4815 0.7604 0.2497 0.031 Uiso 1 1 calc R
C31 C 0.4198(5) 0.9475(4) 0.24618(16) 0.0290(11) Uani 1 1 d .
H31 H 0.4879 0.9788 0.2669 0.035 Uiso 1 1 calc R
C32 C 0.3250(5) 1.0313(4) 0.22634(15) 0.0267(11) Uani 1 1 d .
H32 H 0.3280 1.1197 0.2335 0.032 Uiso 1 1 calc R
C33 C 0.2256(5) 0.9870(4) 0.19603(14) 0.0252(10) Uani 1 1 d .
H33 H 0.1619 1.0449 0.1819 0.030 Uiso 1 1 calc R
C34 C 0.2197(4) 0.8561(4) 0.18632(14) 0.0212(9) Uani 1 1 d .
H34 H 0.1495 0.8237 0.1665 0.025 Uiso 1 1 calc R
I1 I 0.94768(3) 0.17594(3) 0.110201(9) 0.01953(9) Uani 1 1 d .
N1 N 0.2205(3) 0.4327(3) 0.14968(10) 0.0145(7) Uani 1 1 d .
N2 N 0.6971(4) 0.7094(4) 0.16370(12) 0.0252(9) Uani 1 1 d .
N3 N 0.5080(4) 0.9004(3) 0.12861(11) 0.0199(8) Uani 1 1 d .
O1 O 0.3664(3) 0.4129(3) -0.00968(9) 0.0234(7) Uani 1 1 d .
O2 O 0.3837(3) 0.2723(3) 0.15897(9) 0.0224(7) Uani 1 1 d .
O3 O 0.0690(3) 0.5871(3) 0.12154(9) 0.0226(7) Uani 1 1 d .
O4 O 0.3158(3) 0.6463(3) 0.19335(10) 0.0244(7) Uani 1 1 d .
C1S C 0.8310(5) 0.9058(4) 0.03871(14) 0.0234(10) Uani 1 1 d .
H1S H 0.8776 0.9864 0.0494 0.028 Uiso 1 1 calc R
Cl1 Cl 0.64943(11) 0.93403(12) 0.03115(4) 0.0301(3) Uani 1 1 d .
Cl2 Cl 0.86826(12) 0.78383(11) 0.07610(4) 0.0292(3) Uani 1 1 d .
Cl3 Cl 0.89749(11) 0.86348(10) -0.01008(3) 0.0235(2) Uani 1 1 d .

loop_
_atom_site_aniso_label
_atom_site_aniso_U_11
_atom_site_aniso_U_22
_atom_site_aniso_U_33
_atom_site_aniso_U_23
_atom_site_aniso_U_13
_atom_site_aniso_U_12
C1 0.0123(19) 0.019(2) 0.020(2) -0.0025(17) 0.0028(16) -0.0060(16)
C2 0.017(2) 0.017(2) 0.015(2) -0.0044(17) 0.0020(16) -0.0017(17)
C3 0.0146(19) 0.015(2) 0.019(2) -0.0012(17) 0.0028(16) -0.0023(16)
C4 0.0145(19) 0.012(2) 0.022(2) -0.0024(17) 0.0025(17) -0.0027(16)
C5 0.018(2) 0.016(2) 0.018(2) 0.0039(17) 0.0017(16) -0.0024(17)
C6 0.0140(19) 0.018(2) 0.013(2) 0.0008(16) -0.0019(16) -0.0001(16)
C7 0.016(2) 0.019(2) 0.016(2) 0.0011(17) 0.0039(16) -0.0018(17)
C8 0.015(2) 0.019(2) 0.0121(19) 0.0002(16) 0.0037(15) -0.0003(17)
C9 0.017(2) 0.014(2) 0.015(2) -0.0013(16) 0.0065(16) -0.0028(16)
C10 0.017(2) 0.018(2) 0.018(2) 0.0038(17) 0.0089(17) -0.0015(17)
C11 0.018(2) 0.023(2) 0.021(2) 0.0010(18) 0.0036(18) 0.0033(18)
C12 0.021(2) 0.032(3) 0.026(2) 0.004(2) 0.0002(19) 0.005(2)
C13 0.024(2) 0.037(3) 0.024(2) 0.000(2) -0.0045(19) -0.006(2)
C14 0.016(2) 0.022(2) 0.017(2) -0.0009(18) 0.0044(16) -0.0014(18)
C15 0.019(2) 0.017(2) 0.018(2) 0.0012(17) 0.0090(17) -0.0033(17)
C16 0.028(2) 0.016(2) 0.026(2) 0.0037(19) 0.0126(19) 0.0006(18)
C17 0.027(2) 0.016(2) 0.030(3) 0.0062(19) 0.006(2) 0.0045(19)
C18 0.021(2) 0.022(2) 0.021(2) 0.0080(19) 0.0026(17) 0.0018(19)
C19 0.020(2) 0.014(2) 0.013(2) 0.0011(16) 0.0057(16) -0.0035(17)
C20 0.030(3) 0.018(2) 0.038(3) -0.006(2) 0.003(2) -0.004(2)
C21 0.019(2) 0.021(2) 0.026(2) -0.0047(18) 0.0044(18) 0.0021(18)
C22 0.019(2) 0.031(3) 0.016(2) 0.0046(19) -0.0013(18) 0.0014(19)
C23 0.016(2) 0.017(2) 0.016(2) 0.0018(17) -0.0007(16) 0.0030(17)
C24 0.017(2) 0.019(2) 0.018(2) 0.0039(17) 0.0035(17) 0.0011(17)
C25 0.022(2) 0.022(2) 0.020(2) -0.0009(18) 0.0004(17) 0.0003(18)
C26 0.026(2) 0.028(2) 0.013(2) -0.0010(18) 0.0024(18) 0.003(2)
C27 0.019(2) 0.029(2) 0.020(2) 0.0051(19) 0.0036(18) -0.0001(19)
C28 0.021(2) 0.017(2) 0.022(2) 0.0002(17) 0.0010(18) -0.0013(17)
C29 0.026(2) 0.015(2) 0.022(2) 0.0006(18) 0.0097(18) -0.0022(18)
C30 0.025(2) 0.025(2) 0.027(2) 0.000(2) 0.0007(19) 0.004(2)
C31 0.023(2) 0.029(3) 0.035(3) -0.004(2) 0.000(2) -0.008(2)
C32 0.028(2) 0.019(2) 0.035(3) -0.005(2) 0.015(2) -0.004(2)
C33 0.025(2) 0.021(2) 0.030(3) 0.009(2) 0.009(2) 0.0027(19)
C34 0.021(2) 0.022(2) 0.022(2) -0.0010(18) 0.0069(18) -0.0029(18)
I1 0.01886(14) 0.01960(15) 0.02033(15) -0.00249(12) 0.00276(10) -0.00175(12)
N1 0.0146(17) 0.0155(17) 0.0136(17) 0.0016(14) 0.0023(13) -0.0011(14)
N2 0.022(2) 0.028(2) 0.025(2) -0.0009(16) -0.0024(16) -0.0039(17)
N3 0.0233(19) 0.0163(19) 0.0210(19) -0.0010(15) 0.0076(15) -0.0041(15)
O1 0.0252(17) 0.0270(17) 0.0187(16) -0.0030(13) 0.0064(13) -0.0061(14)
O2 0.0219(16) 0.0190(15) 0.0265(17) 0.0008(13) 0.0024(13) 0.0045(13)
O3 0.0209(15) 0.0251(17) 0.0222(16) 0.0055(13) 0.0052(13) 0.0077(13)
O4 0.0317(18) 0.0161(16) 0.0273(17) -0.0038(13) 0.0142(14) -0.0054(13)
C1S 0.023(2) 0.026(2) 0.022(2) -0.0013(19) 0.0005(18) 0.0008(19)
Cl1 0.0225(6) 0.0364(7) 0.0313(6) -0.0038(5) 0.0017(5) 0.0048(5)
Cl2 0.0333(6) 0.0298(6) 0.0249(6) 0.0074(5) 0.0052(5) 0.0037(5)
Cl3 0.0262(6) 0.0252(6) 0.0194(5) -0.0031(4) 0.0035(4) -0.0009(4)

loop_
_atom_type_symbol
_atom_type_description
_atom_type_scat_dispersion_real
_atom_type_scat_dispersion_imag
_atom_type_scat_source
C C 0.0033 0.0016 'International Tables Vol C Tables 4.2.6.8 and 6.1.1.4'
H H 0.0000 0.0000 'International Tables Vol C Tables 4.2.6.8 and 6.1.1.4'
N N 0.0061 0.0033 'International Tables Vol C Tables 4.2.6.8 and 6.1.1.4'
O O 0.0106 0.0060 'International Tables Vol C Tables 4.2.6.8 and 6.1.1.4'
I I -0.4742 1.8119 'International Tables Vol C Tables 4.2.6.8 and 6.1.1.4'
Cl Cl 0.1484 0.1585 'International Tables Vol C Tables 4.2.6.8 and 6.1.1.4'

loop_
_geom_angle_atom_site_label_1
_geom_angle_atom_site_label_2
_geom_angle_atom_site_label_3
_geom_angle
O1 C1 C2 130.0(4)
O1 C1 C7 130.0(4)
C2 C1 C7 100.0(3)
C21 C2 C9 122.4(4)
C21 C2 C1 115.1(3)
C9 C2 C1 96.7(3)
C21 C2 C3 115.8(3)
C9 C2 C3 106.2(3)
C1 C2 C3 96.1(3)
C4 C3 C6 105.4(3)
C4 C3 C2 114.6(3)
C6 C3 C2 105.0(3)
C4 C3 H3 110.5
C6 C3 H3 110.5
C2 C3 H3 110.5
O2 C4 N1 125.0(4)
O2 C4 C3 127.2(4)
N1 C4 C3 107.8(3)
O3 C5 N1 124.6(4)
O3 C5 C6 127.7(4)
N1 C5 C6 107.7(3)
C5 C6 C3 105.0(3)
C5 C6 C7 113.9(3)
C3 C6 C7 105.3(3)
C5 C6 H6 110.8
C3 C6 H6 110.8
C7 C6 H6 110.8
C22 C7 C8 124.3(4)
C22 C7 C1 114.7(3)
C8 C7 C1 96.6(3)
C22 C7 C6 114.7(3)
C8 C7 C6 105.3(3)
C1 C7 C6 96.6(3)
C9 C8 C19 120.7(4)
C9 C8 C7 109.3(3)
C19 C8 C7 129.9(4)
C8 C9 C10 121.9(4)
C8 C9 C2 108.7(3)
C10 C9 C2 129.3(4)
C11 C10 C14 117.4(4)
C11 C10 C9 123.7(4)
C14 C10 C9 118.8(4)
C12 C11 C10 120.1(4)
C12 C11 H11 119.9
C10 C11 H11 119.9
C11 C12 C13 118.2(4)
C11 C12 H12 120.9
C13 C12 H12 120.9
N2 C13 C12 124.6(4)
N2 C13 H13 117.7
C12 C13 H13 117.7
N2 C14 C10 121.5(4)
N2 C14 C15 118.9(4)
C10 C14 C15 119.6(4)
N3 C15 C19 117.6(4)
N3 C15 C14 122.5(4)
C19 C15 C14 119.9(4)
N3 C16 C17 122.5(4)
N3 C16 H16 118.7
C17 C16 H16 118.7
C18 C17 C16 118.6(4)
C18 C17 H17 120.7
C16 C17 H17 120.7
C17 C18 C19 120.7(4)
C17 C18 H18 119.6
C19 C18 H18 119.6
C18 C19 C15 119.1(4)
C18 C19 C8 122.2(4)
C15 C19 C8 118.8(4)
N3 C20 H20A 109.5
N3 C20 H20B 109.5
H20A C20 H20B 109.5
N3 C20 H20C 109.5
H20A C20 H20C 109.5
H20B C20 H20C 109.5
C2 C21 H21A 109.5
C2 C21 H21B 109.5
H21A C21 H21B 109.5
C2 C21 H21C 109.5
H21A C21 H21C 109.5
H21B C21 H21C 109.5
C7 C22 H22A 109.5
C7 C22 H22B 109.5
H22A C22 H22B 109.5
C7 C22 H22C 109.5
H22A C22 H22C 109.5
H22B C22 H22C 109.5
C24 C23 C28 120.2(4)
C24 C23 N1 120.5(4)
C28 C23 N1 119.1(4)
O4 C24 C23 116.8(4)
O4 C24 C25 123.3(4)
C23 C24 C25 119.8(4)
C26 C25 C24 119.8(4)
C26 C25 H25 120.1
C24 C25 H25 120.1
C25 C26 C27 120.5(4)
C25 C26 H26 119.8
C27 C26 H26 119.8
C26 C27 C28 119.7(4)
C26 C27 H27 120.1
C28 C27 H27 120.1
C23 C28 C27 119.9(4)
C23 C28 H28 120.0
C27 C28 H28 120.0
C34 C29 C30 121.9(4)
C34 C29 O4 118.2(4)
C30 C29 O4 119.8(4)
C29 C30 C31 118.6(4)
C29 C30 H30 120.7
C31 C30 H30 120.7
C32 C31 C30 120.5(4)
C32 C31 H31 119.7
C30 C31 H31 119.7
C31 C32 C33 120.3(4)
C31 C32 H32 119.9
C33 C32 H32 119.9
C32 C33 C34 119.5(4)
C32 C33 H33 120.2
C34 C33 H33 120.2
C29 C34 C33 119.1(4)
C29 C34 H34 120.5
C33 C34 H34 120.5
C4 N1 C5 114.0(3)
C4 N1 C23 124.5(3)
C5 N1 C23 121.2(3)
C13 N2 C14 118.0(4)
C16 N3 C15 121.1(4)
C16 N3 C20 114.5(4)
C15 N3 C20 124.3(4)
C24 O4 C29 116.9(3)
Cl2 C1S Cl3 109.7(2)
Cl2 C1S Cl1 111.1(2)
Cl3 C1S Cl1 110.1(2)
Cl2 C1S H1S 108.6
Cl3 C1S H1S 108.6
Cl1 C1S H1S 108.6

loop_
_geom_bond_atom_site_label_1
_geom_bond_atom_site_label_2
_geom_bond_distance
C1 O1 1.197(5)
C1 C2 1.542(6)
C1 C7 1.545(6)
C2 C21 1.513(6)
C2 C9 1.529(5)
C2 C3 1.572(5)
C3 C4 1.518(6)
C3 C6 1.541(5)
C3 H3 1.0000
C4 O2 1.202(5)
C4 N1 1.391(5)
C5 O3 1.205(5)
C5 N1 1.400(5)
C5 C6 1.520(6)
C6 C7 1.575(5)
C6 H6 1.0000
C7 C22 1.514(6)
C7 C8 1.515(6)
C8 C9 1.373(6)
C8 C19 1.443(6)
C9 C10 1.430(6)
C10 C11 1.401(6)
C10 C14 1.420(6)
C11 C12 1.366(6)
C11 H11 0.9500
C12 C13 1.385(7)
C12 H12 0.9500
C13 N2 1.313(6)
C13 H13 0.9500
C14 N2 1.365(5)
C14 C15 1.458(6)
C15 N3 1.391(5)
C15 C19 1.420(6)
C16 N3 1.334(6)
C16 C17 1.376(6)
C16 H16 0.9500
C17 C18 1.367(6)
C17 H17 0.9500
C18 C19 1.403(6)
C18 H18 0.9500
C20 N3 1.498(6)
C20 H20A 0.9800
C20 H20B 0.9800
C20 H20C 0.9800
C21 H21A 0.9800
C21 H21B 0.9800
C21 H21C 0.9800
C22 H22A 0.9800
C22 H22B 0.9800
C22 H22C 0.9800
C23 C24 1.384(6)
C23 C28 1.386(6)
C23 N1 1.433(5)
C24 O4 1.384(5)
C24 C25 1.393(6)
C25 C26 1.378(6)
C25 H25 0.9500
C26 C27 1.386(6)
C26 H26 0.9500
C27 C28 1.388(6)
C27 H27 0.9500
C28 H28 0.9500
C29 C34 1.373(6)
C29 C30 1.379(6)
C29 O4 1.403(5)
C30 C31 1.386(6)
C30 H30 0.9500
C31 C32 1.382(7)
C31 H31 0.9500
C32 C33 1.383(6)
C32 H32 0.9500
C33 C34 1.400(6)
C33 H33 0.9500
C34 H34 0.9500
C1S Cl2 1.756(5)
C1S Cl3 1.773(4)
C1S Cl1 1.777(4)
C1S H1S 1.0000

loop_
_geom_torsion_atom_site_label_1
_geom_torsion_atom_site_label_2
_geom_torsion_atom_site_label_3
_geom_torsion_atom_site_label_4
_geom_torsion
O1 C1 C2 C21 1.9(6)
C7 C1 C2 C21 -179.9(3)
O1 C1 C2 C9 132.5(4)
C7 C1 C2 C9 -49.3(3)
O1 C1 C2 C3 -120.4(5)
C7 C1 C2 C3 57.9(3)
C21 C2 C3 C4 87.2(4)
C9 C2 C3 C4 -52.3(4)
C1 C2 C3 C4 -151.1(3)
C21 C2 C3 C6 -157.6(3)
C9 C2 C3 C6 62.9(4)
C1 C2 C3 C6 -35.9(4)
C6 C3 C4 O2 178.3(4)
C2 C3 C4 O2 -66.7(5)
C6 C3 C4 N1 -1.9(4)
C2 C3 C4 N1 113.1(4)
O3 C5 C6 C3 175.7(4)
N1 C5 C6 C3 -3.6(4)
O3 C5 C6 C7 61.0(5)
N1 C5 C6 C7 -118.2(4)
C4 C3 C6 C5 3.3(4)
C2 C3 C6 C5 -118.1(3)
C4 C3 C6 C7 123.8(3)
C2 C3 C6 C7 2.4(4)
O1 C1 C7 C22 0.7(6)
C2 C1 C7 C22 -177.5(3)
O1 C1 C7 C8 -131.9(5)
C2 C1 C7 C8 49.9(3)
O1 C1 C7 C6 121.8(5)
C2 C1 C7 C6 -56.5(3)
C5 C6 C7 C22 -92.4(4)
C3 C6 C7 C22 153.2(3)
C5 C6 C7 C8 47.9(4)
C3 C6 C7 C8 -66.5(4)
C5 C6 C7 C1 146.6(3)
C3 C6 C7 C1 32.1(4)
C22 C7 C8 C9 -157.8(4)
C1 C7 C8 C9 -31.9(4)
C6 C7 C8 C9 66.8(4)
C22 C7 C8 C19 23.8(6)
C1 C7 C8 C19 149.7(4)
C6 C7 C8 C19 -111.5(4)
C19 C8 C9 C10 3.0(6)
C7 C8 C9 C10 -175.6(3)
C19 C8 C9 C2 179.5(3)
C7 C8 C9 C2 1.0(4)
C21 C2 C9 C8 155.9(4)
C1 C2 C9 C8 30.5(4)
C3 C2 C9 C8 -67.9(4)
C21 C2 C9 C10 -27.9(6)
C1 C2 C9 C10 -153.3(4)
C3 C2 C9 C10 108.3(4)
C8 C9 C10 C11 176.1(4)
C2 C9 C10 C11 0.3(7)
C8 C9 C10 C14 -2.6(6)
C2 C9 C10 C14 -178.3(4)
C14 C10 C11 C12 0.5(6)
C9 C10 C11 C12 -178.2(4)
C10 C11 C12 C13 2.3(6)
C11 C12 C13 N2 -2.7(7)
C11 C10 C14 N2 -3.2(6)
C9 C10 C14 N2 175.6(4)
C11 C10 C14 C15 179.5(4)
C9 C10 C14 C15 -1.8(6)
N2 C14 C15 N3 7.5(6)
C10 C14 C15 N3 -175.1(4)
N2 C14 C15 C19 -171.7(4)
C10 C14 C15 C19 5.7(6)
N3 C16 C17 C18 -3.4(7)
C16 C17 C18 C19 2.6(6)
C17 C18 C19 C15 2.0(6)
C17 C18 C19 C8 -179.3(4)
N3 C15 C19 C18 -5.8(5)
C14 C15 C19 C18 173.4(4)
N3 C15 C19 C8 175.4(3)
C14 C15 C19 C8 -5.3(5)
C9 C8 C19 C18 -177.7(4)
C7 C8 C19 C18 0.5(6)
C9 C8 C19 C15 1.1(6)
C7 C8 C19 C15 179.3(4)
C28 C23 C24 O4 175.9(4)
N1 C23 C24 O4 -9.6(6)
C28 C23 C24 C25 -1.7(6)
N1 C23 C24 C25 172.9(4)
O4 C24 C25 C26 -176.6(4)
C23 C24 C25 C26 0.7(6)
C24 C25 C26 C27 0.6(7)
C25 C26 C27 C28 -1.0(6)
C24 C23 C28 C27 1.2(6)
N1 C23 C28 C27 -173.3(4)
C26 C27 C28 C23 0.1(6)
C34 C29 C30 C31 -1.4(7)
O4 C29 C30 C31 176.5(4)
C29 C30 C31 C32 0.0(7)
C30 C31 C32 C33 -0.2(7)
C31 C32 C33 C34 1.5(7)
C30 C29 C34 C33 2.8(6)
O4 C29 C34 C33 -175.2(4)
C32 C33 C34 C29 -2.8(6)
O2 C4 N1 C5 179.4(4)
C3 C4 N1 C5 -0.4(4)
O2 C4 N1 C23 -7.2(6)
C3 C4 N1 C23 173.0(3)
O3 C5 N1 C4 -176.7(4)
C6 C5 N1 C4 2.6(4)
O3 C5 N1 C23 9.6(6)
C6 C5 N1 C23 -171.1(3)
C24 C23 N1 C4 114.8(4)
C28 C23 N1 C4 -70.7(5)
C24 C23 N1 C5 -72.3(5)
C28 C23 N1 C5 102.3(4)
C12 C13 N2 C14 0.1(7)
C10 C14 N2 C13 2.9(6)
C15 C14 N2 C13 -179.7(4)
C17 C16 N3 C15 -0.7(6)
C17 C16 N3 C20 177.5(4)
C19 C15 N3 C16 5.2(6)
C14 C15 N3 C16 -174.0(4)
C19 C15 N3 C20 -172.8(4)
C14 C15 N3 C20 8.0(6)
C23 C24 O4 C29 158.3(4)
C25 C24 O4 C29 -24.3(6)
C34 C29 O4 C24 -87.4(5)
C30 C29 O4 C24 94.6(5)
